data_4130108
loop_
_publ_author_name
'Kisu, Haruki'
'Sakaino, Hirotoshi'
'Ito, Fumihiro'
'Yamashita, Makoto'
'Nozaki, Kyoko'

_publ_section_title
;
 A Qualitative Analysis of a &quot;Bora-Brook Rearrangement&quot;: The
 Ambident Reactivity of Boryl-Substituted Alkoxide Including the
 Carbon-to-Oxygen Migration of a Boryl Group.
;
_journal_issue 10
_journal_name_full 'Journal of the American Chemical Society'
_journal_page_first 3548
_journal_page_last 3552
_journal_paper_doi 10.1021/jacs.6b00283
_journal_volume 138
_journal_year 2016
_chemical_formula_moiety 'C34 H47 B N2 O'
_chemical_formula_sum 'C34 H47 B N2 O'
_chemical_formula_weight 510.54
_space_group_crystal_system triclinic
_space_group_IT_number 2
_space_group_name_Hall '-P 1'
_space_group_name_H-M_alt 'P -1'
_atom_sites_solution_hydrogens geom
_audit_creation_method SHELXL-2014
_cell_angle_alpha 83.43(2)
_cell_angle_beta 76.38(2)
_cell_angle_gamma 77.01(2)
_cell_formula_units_Z 2
_cell_length_a 9.434(5)
_cell_length_b 9.442(5)
_cell_length_c 18.382(9)
_cell_measurement_reflns_used 2808
_cell_measurement_temperature 103.1500
_cell_measurement_theta_max 30.3128
_cell_measurement_theta_min 3.2139
_cell_volume 1547.4(14)
_computing_cell_refinement 'RIGAKU CrystalClear'
_computing_data_collection 'RIGAKU CrystalClear'
_computing_data_reduction 'RIGAKU CrystalClear'
_computing_molecular_graphics 'Yadokari-XG 2009(Wakita Nemoto et al.)'
_computing_publication_material 'Yadokari-XG 2009(Wakita,Nemoto et al.)'
_computing_structure_refinement 'SHELXL-2014 (Sheldrick, 2014)'
_computing_structure_solution SIR-97
_diffrn_ambient_temperature 103(2)
_diffrn_detector_area_resol_mean 7.31
_diffrn_measured_fraction_theta_full 0.950
_diffrn_measured_fraction_theta_max 0.975
_diffrn_measurement_device_type 'RIGAKU/MSC Meacury CCD'
_diffrn_measurement_method 'omega scans'
_diffrn_radiation_monochromator graphite
_diffrn_radiation_source 'fine-focus sealed tube'
_diffrn_radiation_type MoK\a
_diffrn_radiation_wavelength 0.71075
_diffrn_reflns_av_R_equivalents 0.0621
_diffrn_reflns_av_unetI/netI 0.1239
_diffrn_reflns_Laue_measured_fraction_full 0.950
_diffrn_reflns_Laue_measured_fraction_max 0.975
_diffrn_reflns_limit_h_max 11
_diffrn_reflns_limit_h_min -10
_diffrn_reflns_limit_k_max 11
_diffrn_reflns_limit_k_min -11
_diffrn_reflns_limit_l_max 21
_diffrn_reflns_limit_l_min -16
_diffrn_reflns_number 9945
_diffrn_reflns_point_group_measured_fraction_full 0.950
_diffrn_reflns_point_group_measured_fraction_max 0.975
_diffrn_reflns_theta_full 25.242
_diffrn_reflns_theta_max 25.000
_diffrn_reflns_theta_min 3.214
_exptl_absorpt_coefficient_mu 0.064
_exptl_absorpt_correction_T_max 1.0000
_exptl_absorpt_correction_T_min 0.7799
_exptl_absorpt_correction_type multi-scan
_exptl_absorpt_process_details 'Jacobson, R. (1998) Private communication'
_exptl_crystal_colour Colorless
_exptl_crystal_density_diffrn 1.096
_exptl_crystal_description Block
_exptl_crystal_F_000 556
_exptl_crystal_size_max 0.200
_exptl_crystal_size_mid 0.200
_exptl_crystal_size_min 0.100
_refine_diff_density_max 0.206
_refine_diff_density_min -0.221
_refine_diff_density_rms 0.052
_refine_ls_extinction_method none
_refine_ls_goodness_of_fit_ref 1.106
_refine_ls_hydrogen_treatment constr
_refine_ls_matrix_type full
_refine_ls_number_parameters 352
_refine_ls_number_reflns 5315
_refine_ls_number_restraints 3
_refine_ls_restrained_S_all 1.106
_refine_ls_R_factor_all 0.1889
_refine_ls_R_factor_gt 0.1017
_refine_ls_shift/su_max 0.000
_refine_ls_shift/su_mean 0.000
_refine_ls_structure_factor_coef Fsqd
_refine_ls_weighting_details 'w=1/[\s^2^(Fo^2^)+(0.1159P)^2^] where P=(Fo^2^+2Fc^2^)/3'
_refine_ls_weighting_scheme calc
_refine_ls_wR_factor_gt 0.2251
_refine_ls_wR_factor_ref 0.2933
_reflns_Friedel_coverage 0.000
_reflns_number_gt 2623
_reflns_number_total 5315
_reflns_threshold_expression 'I > 2\s(I)'
_cod_data_source_file ja6b00283_si_002.cif
_cod_data_source_block 12a
_cod_depositor_comments
;
The following automatic conversions were performed:

data item '_exptl_absorpt_correction_type' value 'Multi-scan' was
changed to 'multi-scan' in accordance with the
/home/saulius/struct/COD-crude-data/automatic-downloads/DataCite-retrospective/ACS/depositions/lib/dictionaries/cif_core.dic
dictionary named 'cif_core.dic' version 2.4.2 last updated on
2011-04-26.

Automatic conversion script
Id: cif_fix_values 6909 2019-04-08 15:41:33Z antanas 
;
_cod_original_cell_volume 1547.3(14)
_cod_database_code 4130108
_shelx_space_group_comment
;
The symmetry employed for this shelxl refinement is uniquely defined
by the following loop, which should always be used as a source of
symmetry information in preference to the above space-group names.
They are only intended as comments.
;
_shelx_estimated_absorpt_t_min 0.987
_shelx_estimated_absorpt_t_max 0.994
_shelxl_version_number 2014-3

loop_
_space_group_symop_operation_xyz
'x, y, z'
'-x, -y, -z'

loop_
_atom_site_label
_atom_site_type_symbol
_atom_site_fract_x
_atom_site_fract_y
_atom_site_fract_z
_atom_site_U_iso_or_equiv
_atom_site_adp_type
_atom_site_occupancy
_atom_site_site_symmetry_order
_atom_site_calc_flag
_atom_site_refinement_flags_posn
_atom_site_refinement_flags_adp
O1 O 0.4922(3) 0.3467(3) 0.71262(19) 0.0487(9) Uani 1 1 d . .
B1 B 0.4258(6) 0.2293(6) 0.7182(3) 0.0401(12) Uani 1 1 d . .
N1 N 0.5110(4) 0.0859(4) 0.7065(2) 0.0413(10) Uani 1 1 d . .
C1 C 0.4139(5) -0.0207(5) 0.7272(3) 0.0469(12) Uani 1 1 d . .
H1 H 0.4236 -0.0728 0.7762 0.056 Uiso 1 1 calc R U
H2 H 0.4381 -0.0928 0.6887 0.056 Uiso 1 1 calc R U
C2 C 0.2572(5) 0.0719(5) 0.7313(3) 0.0441(12) Uani 1 1 d . .
H3 H 0.2209 0.0636 0.6860 0.053 Uiso 1 1 calc R U
H4 H 0.1869 0.0405 0.7761 0.053 Uiso 1 1 calc R U
N2 N 0.2715(4) 0.2219(4) 0.7362(2) 0.0401(9) Uani 1 1 d . .
C3 C 0.6694(5) 0.0318(5) 0.6937(3) 0.0401(11) Uani 1 1 d . .
C4 C 0.7468(5) -0.0139(5) 0.6227(3) 0.0435(12) Uani 1 1 d . .
C5 C 0.8971(5) -0.0767(6) 0.6123(3) 0.0512(13) Uani 1 1 d . .
H5 H 0.9501 -0.1084 0.5643 0.061 Uiso 1 1 calc R U
C6 C 0.9711(5) -0.0941(6) 0.6694(3) 0.0538(14) Uani 1 1 d . .
H6 H 1.0737 -0.1391 0.6613 0.065 Uiso 1 1 calc R U
C7 C 0.8959(5) -0.0461(6) 0.7383(3) 0.0519(13) Uani 1 1 d . .
H7 H 0.9485 -0.0572 0.7775 0.062 Uiso 1 1 calc R U
C8 C 0.7446(5) 0.0186(5) 0.7529(3) 0.0403(11) Uani 1 1 d . .
C9 C 0.6664(6) 0.0101(6) 0.5576(3) 0.0565(14) Uani 1 1 d . .
H8 H 0.5601 0.0040 0.5794 0.068 Uiso 1 1 calc R U
C10 C 0.6671(7) 0.1627(7) 0.5213(3) 0.0770(18) Uani 1 1 d . .
H9 H 0.7693 0.1703 0.4963 0.115 Uiso 1 1 calc R U
H10 H 0.6281 0.2336 0.5598 0.115 Uiso 1 1 calc R U
H11 H 0.6043 0.1826 0.4842 0.115 Uiso 1 1 calc R U
C11 C 0.7283(6) -0.1032(8) 0.5000(3) 0.080(2) Uani 1 1 d . .
H12 H 0.6611 -0.0926 0.4655 0.119 Uiso 1 1 calc R U
H13 H 0.7371 -0.2008 0.5256 0.119 Uiso 1 1 calc R U
H14 H 0.8268 -0.0897 0.4718 0.119 Uiso 1 1 calc R U
C12 C 0.6650(5) 0.0724(6) 0.8289(3) 0.0503(13) Uani 1 1 d . .
H15 H 0.5631 0.1274 0.8250 0.060 Uiso 1 1 calc R U
C13 C 0.7429(8) 0.1743(7) 0.8543(4) 0.083(2) Uani 1 1 d . .
H16 H 0.8425 0.1222 0.8598 0.124 Uiso 1 1 calc R U
H17 H 0.6852 0.2104 0.9027 0.124 Uiso 1 1 calc R U
H18 H 0.7517 0.2566 0.8171 0.124 Uiso 1 1 calc R U
C14 C 0.6474(8) -0.0548(7) 0.8886(3) 0.0795(19) Uani 1 1 d . .
H19 H 0.5939 -0.1195 0.8729 0.119 Uiso 1 1 calc R U
H20 H 0.5910 -0.0163 0.9367 0.119 Uiso 1 1 calc R U
H21 H 0.7460 -0.1094 0.8943 0.119 Uiso 1 1 calc R U
C15 C 0.1398(5) 0.3235(5) 0.7693(3) 0.0415(11) Uani 1 1 d . .
C16 C 0.1055(5) 0.3330(5) 0.8472(3) 0.0462(12) Uani 1 1 d . .
C17 C -0.0193(5) 0.4358(6) 0.8782(3) 0.0562(14) Uani 1 1 d . .
H22 H -0.0451 0.4436 0.9310 0.067 Uiso 1 1 calc R U
C18 C -0.1063(5) 0.5266(6) 0.8339(3) 0.0595(15) Uani 1 1 d . .
H23 H -0.1875 0.5995 0.8557 0.071 Uiso 1 1 calc R U
C19 C -0.0749(5) 0.5108(6) 0.7584(3) 0.0572(15) Uani 1 1 d . .
H24 H -0.1376 0.5706 0.7285 0.069 Uiso 1 1 calc R U
C20 C 0.0476(5) 0.4086(5) 0.7240(3) 0.0459(12) Uani 1 1 d . .
C21 C 0.1970(5) 0.2352(6) 0.8974(3) 0.0514(13) Uani 1 1 d . .
H25 H 0.2872 0.1792 0.8644 0.062 Uiso 1 1 calc R U
C22 C 0.2507(8) 0.3199(7) 0.9486(4) 0.0845(19) Uani 1 1 d . .
H26 H 0.2985 0.3958 0.9184 0.127 Uiso 1 1 calc R U
H27 H 0.3225 0.2530 0.9737 0.127 Uiso 1 1 calc R U
H28 H 0.1653 0.3651 0.9863 0.127 Uiso 1 1 calc R U
C23 C 0.1129(7) 0.1252(7) 0.9463(4) 0.0795(18) Uani 1 1 d . .
H29 H 0.0326 0.1760 0.9845 0.119 Uiso 1 1 calc R U
H30 H 0.1818 0.0528 0.9708 0.119 Uiso 1 1 calc R U
H31 H 0.0705 0.0762 0.9149 0.119 Uiso 1 1 calc R U
C24 C 0.0758(6) 0.3885(5) 0.6405(3) 0.0532(13) Uani 1 1 d . .
H32 H 0.1710 0.3156 0.6266 0.064 Uiso 1 1 calc R U
C25 C -0.0507(7) 0.3254(7) 0.6248(3) 0.0709(16) Uani 1 1 d . .
H33 H -0.0590 0.2352 0.6563 0.106 Uiso 1 1 calc R U
H34 H -0.0285 0.3045 0.5719 0.106 Uiso 1 1 calc R U
H35 H -0.1450 0.3963 0.6365 0.106 Uiso 1 1 calc R U
C26 C 0.0914(8) 0.5280(7) 0.5912(3) 0.0843(19) Uani 1 1 d . .
H36 H 0.0045 0.6051 0.6079 0.126 Uiso 1 1 calc R U
H37 H 0.0977 0.5104 0.5389 0.126 Uiso 1 1 calc R U
H38 H 0.1820 0.5582 0.5952 0.126 Uiso 1 1 calc R U
C27 C 0.4136(5) 0.4945(5) 0.7043(3) 0.0516(13) Uani 1 1 d . .
H39 H 0.3173 0.4952 0.6901 0.062 Uiso 1 1 calc R U
C28 C 0.5111(7) 0.5702(6) 0.6410(3) 0.0724(17) Uani 1 1 d . .
H40 H 0.6048 0.5709 0.6551 0.109 Uiso 1 1 calc R U
H41 H 0.4590 0.6705 0.6319 0.109 Uiso 1 1 calc R U
H42 H 0.5322 0.5178 0.5954 0.109 Uiso 1 1 calc R U
C29 C 0.3822(5) 0.5678(5) 0.7761(3) 0.0476(12) Uani 1 1 d . .
C30 C 0.4883(6) 0.5547(6) 0.8188(3) 0.0598(15) Uani 1 1 d . .
H43 H 0.5848 0.4967 0.8026 0.072 Uiso 1 1 calc R U
C31 C 0.4553(7) 0.6256(6) 0.8850(3) 0.0678(16) Uani 1 1 d . .
H44 H 0.5290 0.6153 0.9137 0.081 Uiso 1 1 calc R U
C32 C 0.3156(7) 0.7108(6) 0.9091(3) 0.0688(17) Uani 1 1 d . .
H45 H 0.2922 0.7588 0.9544 0.083 Uiso 1 1 calc R U
C33 C 0.2115(7) 0.7246(7) 0.8664(4) 0.0676(16) Uani 1 1 d . .
H46 H 0.1156 0.7838 0.8826 0.081 Uiso 1 1 calc R U
C34 C 0.2415(5) 0.6556(6) 0.8009(3) 0.0559(14) Uani 1 1 d . .
H47 H 0.1669 0.6674 0.7726 0.067 Uiso 1 1 calc R U

loop_
_atom_site_aniso_label
_atom_site_aniso_U_11
_atom_site_aniso_U_22
_atom_site_aniso_U_33
_atom_site_aniso_U_23
_atom_site_aniso_U_13
_atom_site_aniso_U_12
O1 0.0516(19) 0.0323(17) 0.062(2) -0.0016(16) -0.0113(16) -0.0095(14)
B1 0.044(3) 0.041(3) 0.031(3) 0.003(2) -0.002(2) -0.010(2)
N1 0.041(2) 0.037(2) 0.044(2) 0.0003(18) -0.0033(17) -0.0110(17)
C1 0.047(3) 0.036(3) 0.054(3) 0.000(2) -0.003(2) -0.013(2)
C2 0.045(3) 0.045(3) 0.043(3) -0.006(2) -0.007(2) -0.012(2)
N2 0.043(2) 0.034(2) 0.040(2) -0.0046(18) -0.0032(17) -0.0053(17)
C3 0.043(2) 0.034(2) 0.043(3) -0.002(2) -0.007(2) -0.009(2)
C4 0.045(3) 0.042(3) 0.041(3) 0.002(2) -0.005(2) -0.010(2)
C5 0.045(3) 0.062(3) 0.047(3) -0.012(3) -0.010(2) -0.007(2)
C6 0.043(3) 0.057(3) 0.060(4) -0.007(3) -0.008(3) -0.008(2)
C7 0.048(3) 0.056(3) 0.053(3) 0.001(3) -0.018(3) -0.008(2)
C8 0.041(2) 0.043(3) 0.038(3) -0.002(2) -0.009(2) -0.010(2)
C9 0.053(3) 0.069(4) 0.046(3) -0.009(3) -0.010(2) -0.008(3)
C10 0.082(4) 0.081(5) 0.067(4) 0.009(3) -0.025(3) -0.012(3)
C11 0.073(4) 0.107(5) 0.063(4) -0.032(4) -0.027(3) -0.004(4)
C12 0.053(3) 0.062(3) 0.040(3) -0.006(3) -0.015(2) -0.014(2)
C13 0.107(5) 0.075(4) 0.071(4) -0.022(4) -0.013(4) -0.029(4)
C14 0.120(5) 0.068(4) 0.050(4) 0.010(3) -0.006(3) -0.038(4)
C15 0.036(2) 0.045(3) 0.042(3) -0.006(2) -0.004(2) -0.007(2)
C16 0.051(3) 0.050(3) 0.039(3) -0.005(2) -0.005(2) -0.017(2)
C17 0.052(3) 0.059(3) 0.056(4) -0.018(3) 0.000(3) -0.012(3)
C18 0.045(3) 0.057(3) 0.070(4) -0.022(3) 0.002(3) -0.003(3)
C19 0.045(3) 0.048(3) 0.076(4) -0.011(3) -0.019(3) 0.005(2)
C20 0.043(3) 0.051(3) 0.045(3) -0.006(2) -0.009(2) -0.009(2)
C21 0.053(3) 0.063(3) 0.034(3) -0.003(3) -0.006(2) -0.009(2)
C22 0.122(5) 0.072(4) 0.083(5) 0.018(3) -0.055(4) -0.045(4)
C23 0.109(5) 0.071(4) 0.074(4) 0.021(3) -0.040(4) -0.043(4)
C24 0.063(3) 0.041(3) 0.057(3) 0.002(2) -0.023(3) -0.006(2)
C25 0.085(4) 0.067(4) 0.067(4) -0.002(3) -0.024(3) -0.023(3)
C26 0.124(5) 0.078(4) 0.065(4) 0.020(3) -0.043(4) -0.038(4)
C27 0.050(3) 0.039(3) 0.065(4) -0.003(3) -0.010(3) -0.011(2)
C28 0.097(4) 0.055(4) 0.063(4) 0.001(3) -0.013(3) -0.020(3)
C29 0.055(3) 0.034(3) 0.055(3) -0.001(2) -0.012(3) -0.014(2)
C30 0.059(3) 0.054(3) 0.070(4) -0.005(3) -0.018(3) -0.016(3)
C31 0.081(4) 0.064(4) 0.073(4) -0.001(3) -0.029(3) -0.034(3)
C32 0.081(4) 0.058(4) 0.063(4) -0.008(3) 0.003(3) -0.023(3)
C33 0.064(4) 0.063(4) 0.072(4) -0.008(3) -0.004(3) -0.015(3)
C34 0.057(3) 0.057(3) 0.053(4) -0.004(3) -0.008(3) -0.013(3)

loop_
_atom_type_symbol
_atom_type_description
_atom_type_scat_dispersion_real
_atom_type_scat_dispersion_imag
_atom_type_scat_source
C C 0.0033 0.0016 'International Tables Vol C Tables 4.2.6.8 and 6.1.1.4'
H H 0.0000 0.0000 'International Tables Vol C Tables 4.2.6.8 and 6.1.1.4'
B B 0.0013 0.0007 'International Tables Vol C Tables 4.2.6.8 and 6.1.1.4'
N N 0.0061 0.0033 'International Tables Vol C Tables 4.2.6.8 and 6.1.1.4'
O O 0.0106 0.0060 'International Tables Vol C Tables 4.2.6.8 and 6.1.1.4'

loop_
_geom_angle_atom_site_label_1
_geom_angle_atom_site_label_2
_geom_angle_atom_site_label_3
_geom_angle
B1 O1 C27 122.8(4)
O1 B1 N1 121.8(4)
O1 B1 N2 130.2(4)
N1 B1 N2 108.0(4)
B1 N1 C3 130.4(4)
B1 N1 C1 110.4(3)
C3 N1 C1 117.8(3)
N1 C1 C2 103.8(4)
N2 C2 C1 105.4(4)
B1 N2 C15 131.8(4)
B1 N2 C2 109.4(3)
C15 N2 C2 117.7(4)
C4 C3 C8 120.4(4)
C4 C3 N1 119.1(4)
C8 C3 N1 120.4(4)
C5 C4 C3 118.9(4)
C5 C4 C9 121.1(4)
C3 C4 C9 120.0(4)
C6 C5 C4 121.5(5)
C5 C6 C7 119.5(5)
C6 C7 C8 122.2(5)
C7 C8 C3 117.5(4)
C7 C8 C12 121.1(4)
C3 C8 C12 121.4(4)
C11 C9 C10 111.1(5)
C11 C9 C4 113.8(4)
C10 C9 C4 109.5(5)
C13 C12 C8 112.1(4)
C13 C12 C14 109.4(5)
C8 C12 C14 111.6(4)
C16 C15 C20 121.3(4)
C16 C15 N2 118.4(4)
C20 C15 N2 120.2(4)
C17 C16 C15 117.8(4)
C17 C16 C21 120.0(4)
C15 C16 C21 122.1(4)
C18 C17 C16 121.5(5)
C19 C18 C17 119.6(4)
C18 C19 C20 121.6(5)
C19 C20 C15 117.9(4)
C19 C20 C24 120.4(4)
C15 C20 C24 121.6(4)
C16 C21 C23 112.3(4)
C16 C21 C22 113.0(5)
C23 C21 C22 108.5(5)
C20 C24 C26 113.6(4)
C20 C24 C25 109.3(4)
C26 C24 C25 110.1(5)
O1 C27 C29 110.5(4)
O1 C27 C28 106.9(4)
C29 C27 C28 111.5(4)
C30 C29 C34 118.2(5)
C30 C29 C27 122.5(4)
C34 C29 C27 119.2(4)
C29 C30 C31 120.9(5)
C32 C31 C30 120.2(5)
C33 C32 C31 118.8(5)
C32 C33 C34 122.1(5)
C33 C34 C29 119.8(5)

loop_
_geom_bond_atom_site_label_1
_geom_bond_atom_site_label_2
_geom_bond_distance
O1 B1 1.373(6)
O1 C27 1.435(6)
B1 N1 1.421(6)
B1 N2 1.431(6)
N1 C3 1.438(5)
N1 C1 1.470(6)
C1 C2 1.528(6)
C2 N2 1.467(6)
N2 C15 1.441(5)
C3 C4 1.400(6)
C3 C8 1.413(6)
C4 C5 1.385(6)
C4 C9 1.533(7)
C5 C6 1.367(7)
C6 C7 1.371(7)
C7 C8 1.395(6)
C8 C12 1.507(6)
C9 C11 1.514(7)
C9 C10 1.518(8)
C12 C13 1.505(7)
C12 C14 1.542(7)
C15 C16 1.402(6)
C15 C20 1.402(6)
C16 C17 1.397(6)
C16 C21 1.506(7)
C17 C18 1.383(8)
C18 C19 1.368(7)
C19 C20 1.400(6)
C20 C24 1.522(7)
C21 C23 1.529(8)
C21 C22 1.536(8)
C24 C26 1.526(8)
C24 C25 1.544(8)
C27 C29 1.498(7)
C27 C28 1.519(8)
C29 C30 1.387(7)
C29 C34 1.402(6)
C30 C31 1.393(8)
C31 C32 1.382(7)
C32 C33 1.370(8)
C33 C34 1.375(7)

loop_
_geom_torsion_atom_site_label_1
_geom_torsion_atom_site_label_2
_geom_torsion_atom_site_label_3
_geom_torsion_atom_site_label_4
_geom_torsion
C27 O1 B1 N1 163.0(4)
C27 O1 B1 N2 -18.0(8)
O1 B1 N1 C3 5.4(8)
N2 B1 N1 C3 -173.9(4)
O1 B1 N1 C1 171.3(4)
N2 B1 N1 C1 -8.0(5)
B1 N1 C1 C2 15.6(5)
C3 N1 C1 C2 -176.5(4)
N1 C1 C2 N2 -17.0(5)
O1 B1 N2 C15 -15.3(9)
N1 B1 N2 C15 163.8(4)
O1 B1 N2 C2 177.2(5)
N1 B1 N2 C2 -3.6(5)
C1 C2 N2 B1 13.1(5)
C1 C2 N2 C15 -156.4(4)
B1 N1 C3 C4 -110.0(6)
C1 N1 C3 C4 85.0(5)
B1 N1 C3 C8 73.0(6)
C1 N1 C3 C8 -92.1(5)
C8 C3 C4 C5 2.2(7)
N1 C3 C4 C5 -174.9(4)
C8 C3 C4 C9 -176.0(5)
N1 C3 C4 C9 6.9(7)
C3 C4 C5 C6 -0.4(8)
C9 C4 C5 C6 177.8(5)
C4 C5 C6 C7 -1.2(8)
C5 C6 C7 C8 1.0(8)
C6 C7 C8 C3 0.8(8)
C6 C7 C8 C12 -179.1(5)
C4 C3 C8 C7 -2.3(7)
N1 C3 C8 C7 174.7(4)
C4 C3 C8 C12 177.5(5)
N1 C3 C8 C12 -5.5(7)
C5 C4 C9 C11 31.5(8)
C3 C4 C9 C11 -150.3(5)
C5 C4 C9 C10 -93.5(6)
C3 C4 C9 C10 84.6(6)
C7 C8 C12 C13 53.1(7)
C3 C8 C12 C13 -126.7(5)
C7 C8 C12 C14 -69.9(6)
C3 C8 C12 C14 110.2(5)
B1 N2 C15 C16 -79.2(6)
C2 N2 C15 C16 87.4(5)
B1 N2 C15 C20 101.9(6)
C2 N2 C15 C20 -91.5(5)
C20 C15 C16 C17 -3.5(7)
N2 C15 C16 C17 177.6(4)
C20 C15 C16 C21 175.6(5)
N2 C15 C16 C21 -3.3(7)
C15 C16 C17 C18 -0.5(8)
C21 C16 C17 C18 -179.6(5)
C16 C17 C18 C19 3.5(8)
C17 C18 C19 C20 -2.7(9)
C18 C19 C20 C15 -1.1(8)
C18 C19 C20 C24 177.1(5)
C16 C15 C20 C19 4.2(7)
N2 C15 C20 C19 -176.9(4)
C16 C15 C20 C24 -174.0(5)
N2 C15 C20 C24 4.9(7)
C17 C16 C21 C23 68.7(6)
C15 C16 C21 C23 -110.3(5)
C17 C16 C21 C22 -54.3(7)
C15 C16 C21 C22 126.6(5)
C19 C20 C24 C26 57.1(7)
C15 C20 C24 C26 -124.7(5)
C19 C20 C24 C25 -66.3(6)
C15 C20 C24 C25 111.8(5)
B1 O1 C27 C29 105.8(5)
B1 O1 C27 C28 -132.7(5)
O1 C27 C29 C30 44.5(6)
C28 C27 C29 C30 -74.3(6)
O1 C27 C29 C34 -136.8(5)
C28 C27 C29 C34 104.4(5)
C34 C29 C30 C31 0.7(8)
C27 C29 C30 C31 179.5(5)
C29 C30 C31 C32 -0.2(9)
C30 C31 C32 C33 -0.4(9)
C31 C32 C33 C34 0.5(9)
C32 C33 C34 C29 0.0(9)
C30 C29 C34 C33 -0.7(8)
C27 C29 C34 C33 -179.4(5)
